data_7225042
loop_
_publ_author_name
'Lamberts, Kevin'
'Handels, Philipp'
'Englert, Ulli'
'Aubert, Emmanuel'
'Espinosa, Enrique'

_publ_section_title
;
 Stabilization of polyiodide chains via anion&#x22EF;anion interactions:
 experiment and theory
;
_journal_issue 21
_journal_name_full CrystEngComm
_journal_page_first 3832
_journal_paper_doi 10.1039/C6CE00396F
_journal_volume 18
_journal_year 2016
_chemical_absolute_configuration rmad
_chemical_formula_moiety 'C9 H12 N O3, 2 I3, I2, 0.5(H2 O)'
_chemical_formula_sum 'C18 H25 I8 N2 O6.5'
_chemical_formula_weight 1388.60
_chemical_name_common
;
 L-tyrosiniumpolyiodide hydrate
;
_chemical_name_systematic 'compound 1'
_space_group_crystal_system monoclinic
_space_group_IT_number 4
_space_group_name_Hall 'P 2yb'
_space_group_name_H-M_alt 'P 1 21 1'
_symmetry_space_group_name_Hall 'P 2yb'
_symmetry_space_group_name_H-M 'P 1 21 1'
_atom_sites_solution_hydrogens mixed
_audit_creation_method SHELXL-2012
_audit_update_record
;
2016-02-17 deposited with the CCDC.
2016-04-29 downloaded from the CCDC.
;
_cell_angle_alpha 90
_cell_angle_beta 101.091(2)
_cell_angle_gamma 90
_cell_formula_units_Z 4
_cell_length_a 11.8549(13)
_cell_length_b 16.4789(18)
_cell_length_c 17.3200(19)
_cell_measurement_reflns_used 9589
_cell_measurement_temperature 100(2)
_cell_measurement_theta_max 27.95
_cell_measurement_theta_min 2.47
_cell_volume 3320.4(6)
_computing_cell_refinement 'SAINT (Bruker, 2009)'
_computing_data_collection 'SMART (Bruker, 2002)'
_computing_data_reduction 'SAINT (Bruker, 2009)'
_computing_molecular_graphics 'PLATON (Spek, 2009)'
_computing_publication_material 'SHELXL-2014/7 (Sheldrick, 2014)'
_computing_structure_refinement 'SHELXL-2014/7 (Sheldrick, 2014)'
_computing_structure_solution 'SHELXS97 (Sheldrick, 2008)'
_diffrn_ambient_temperature 100(2)
_diffrn_measured_fraction_theta_full 0.999
_diffrn_measured_fraction_theta_max 0.999
_diffrn_measurement_device_type 'Bruker D8 gonimeter with APEX CCD detector'
_diffrn_measurement_method '\w scans'
_diffrn_radiation_monochromator 'multilayer optics'
_diffrn_radiation_source 'Incoatec microsource'
_diffrn_radiation_type MoK\a
_diffrn_radiation_wavelength 0.71073
_diffrn_reflns_av_R_equivalents 0.0447
_diffrn_reflns_av_unetI/netI 0.0540
_diffrn_reflns_Laue_measured_fraction_full 0.999
_diffrn_reflns_Laue_measured_fraction_max 0.999
_diffrn_reflns_limit_h_max 15
_diffrn_reflns_limit_h_min -15
_diffrn_reflns_limit_k_max 21
_diffrn_reflns_limit_k_min -21
_diffrn_reflns_limit_l_max 23
_diffrn_reflns_limit_l_min -23
_diffrn_reflns_number 45294
_diffrn_reflns_point_group_measured_fraction_full 1.000
_diffrn_reflns_point_group_measured_fraction_max 0.999
_diffrn_reflns_theta_full 25.242
_diffrn_reflns_theta_max 28.266
_diffrn_reflns_theta_min 1.198
_exptl_absorpt_coefficient_mu 7.507
_exptl_absorpt_correction_T_max 0.746
_exptl_absorpt_correction_T_min 0.350
_exptl_absorpt_correction_type multi-scan
_exptl_absorpt_process_details SADABS
_exptl_crystal_colour purple
_exptl_crystal_density_diffrn 2.778
_exptl_crystal_description plate
_exptl_crystal_F_000 2492
_exptl_crystal_size_max 0.300
_exptl_crystal_size_mid 0.200
_exptl_crystal_size_min 0.100
_refine_diff_density_max 1.381
_refine_diff_density_min -1.410
_refine_diff_density_rms 0.199
_refine_ls_abs_structure_details
;
 Classical Flack method preferred over Parsons because s.u. lower.
;
_refine_ls_abs_structure_Flack -0.05(5)
_refine_ls_extinction_method none
_refine_ls_goodness_of_fit_ref 1.051
_refine_ls_hydrogen_treatment constr
_refine_ls_matrix_type full
_refine_ls_number_parameters 446
_refine_ls_number_reflns 16441
_refine_ls_number_restraints 1
_refine_ls_restrained_S_all 1.050
_refine_ls_R_factor_all 0.0555
_refine_ls_R_factor_gt 0.0494
_refine_ls_shift/su_max 0.000
_refine_ls_shift/su_mean 0.000
_refine_ls_structure_factor_coef Fsqd
_refine_ls_weighting_details
;
 w=1/[\s^2^(Fo^2^)+(0.0800P)^2^]
 where P=(Fo^2^+2Fc^2^)/3
;
_refine_ls_weighting_scheme calc
_refine_ls_wR_factor_gt 0.1241
_refine_ls_wR_factor_ref 0.1301
_reflns_Friedel_coverage 0.933
_reflns_Friedel_fraction_full 1.000
_reflns_Friedel_fraction_max 0.999
_reflns_number_gt 14914
_reflns_number_total 16441
_reflns_threshold_expression 'I > 2\s(I)'
_cod_data_source_file c6ce00396f2.cif
_cod_data_source_block 1
_cod_depositor_comments
;
          Adding full bibliography for 7225042.cif.

2017-03-08
Z value and formula fixed to values more according to usual
chemical conventions.                 miguel
;
_cod_original_formula_sum 'C36 H50 I16 N4 O13'
_cod_original_formula_weight 2777.20
_cod_original_formula_moiety '4(C9 H12 N O3), I16, H2 O'
_cod_original_formula_units_Z 2
_cod_database_code 7225042
_shelx_space_group_comment
;
The symmetry employed for this shelxl refinement is uniquely defined
by the following loop, which should always be used as a source of
symmetry information in preference to the above space-group names.
They are only intended as comments.
;
_shelx_estimated_absorpt_t_min 0.212
_shelx_estimated_absorpt_t_max 0.521
_shelxl_version_number 2013-2

loop_
_space_group_symop_operation_xyz
'x, y, z'
'-x, y+1/2, -z'

loop_
_atom_site_label
_atom_site_type_symbol
_atom_site_fract_x
_atom_site_fract_y
_atom_site_fract_z
_atom_site_U_iso_or_equiv
_atom_site_adp_type
_atom_site_occupancy
_atom_site_site_symmetry_order
_atom_site_calc_flag
_atom_site_refinement_flags_posn
_atom_site_refinement_flags_adp
N1 N -0.0658(11) 0.5104(11) 0.0838(8) 0.035(4) Uani 1 1 d . .
H8C H -0.0993 0.5593 0.0890 0.053 Uiso 1 1 calc R U
H8B H -0.1180 0.4767 0.0546 0.053 Uiso 1 1 calc R U
H8A H -0.0051 0.5174 0.0593 0.053 Uiso 1 1 calc R U
O1 O -0.0907(8) 0.4611(7) 0.2811(6) 0.027(3) Uani 1 1 d . .
H9 H -0.1465 0.4651 0.3043 0.041 Uiso 1 1 calc R U
O2 O -0.2185(8) 0.5026(7) 0.1743(6) 0.021(2) Uani 1 1 d . .
O3 O 0.4667(8) 0.4217(7) 0.0619(6) 0.023(2) Uani 1 1 d . .
H1 H 0.5049 0.3844 0.0879 0.028 Uiso 1 1 calc R U
C1 C -0.1241(12) 0.4813(8) 0.2066(8) 0.016(3) Uiso 1 1 d . .
C2 C -0.0252(12) 0.4745(9) 0.1625(8) 0.021(3) Uiso 1 1 d . .
H7 H -0.0130 0.4153 0.1542 0.025 Uiso 1 1 calc R U
C3 C 0.0893(12) 0.5089(9) 0.2032(8) 0.019(3) Uiso 1 1 d . .
H6A H 0.0837 0.5687 0.2050 0.022 Uiso 1 1 calc R U
H6B H 0.1069 0.4888 0.2581 0.022 Uiso 1 1 calc R U
C4 C 0.1860(11) 0.4859(8) 0.1627(8) 0.016(3) Uiso 1 1 d . .
C5 C 0.2191(12) 0.4050(9) 0.1630(8) 0.018(3) Uiso 1 1 d . .
H4 H 0.1795 0.3651 0.1870 0.022 Uiso 1 1 calc R U
C6 C 0.3117(12) 0.3828(9) 0.1275(8) 0.022(3) Uiso 1 1 d . .
H5 H 0.3320 0.3273 0.1246 0.026 Uiso 1 1 calc R U
C7 C 0.3734(11) 0.4418(8) 0.0966(8) 0.015(2) Uiso 1 1 d . .
C8 C 0.3413(12) 0.5230(8) 0.0961(8) 0.018(3) Uiso 1 1 d . .
H2 H 0.3810 0.5631 0.0723 0.021 Uiso 1 1 calc R U
C9 C 0.2502(12) 0.5437(9) 0.1310(8) 0.018(3) Uiso 1 1 d . .
H3 H 0.2305 0.5994 0.1337 0.022 Uiso 1 1 calc R U
N2 N 0.5691(9) 0.5288(7) 0.4346(7) 0.018(2) Uani 1 1 d . .
H11A H 0.6444 0.5189 0.4549 0.027 Uiso 1 1 calc R U
H11B H 0.5256 0.5144 0.4703 0.027 Uiso 1 1 calc R U
H11C H 0.5593 0.5826 0.4234 0.027 Uiso 1 1 calc R U
O4 O 0.5999(8) 0.4975(6) 0.2419(5) 0.019(2) Uani 1 1 d . .
H10 H 0.6577 0.4961 0.2204 0.028 Uiso 1 1 calc R U
O5 O 0.7270(8) 0.4633(6) 0.3490(5) 0.018(2) Uani 1 1 d . .
O6 O 0.0425(9) 0.4681(7) 0.4733(6) 0.023(2) Uani 1 1 d . .
H18 H 0.0003 0.4297 0.4530 0.028 Uiso 1 1 calc R U
C10 C 0.6305(11) 0.4796(8) 0.3158(8) 0.015(2) Uiso 1 1 d . .
C11 C 0.5328(11) 0.4804(8) 0.3609(7) 0.014(2) Uiso 1 1 d . .
H12 H 0.5219 0.4232 0.3773 0.016 Uiso 1 1 calc R U
C12 C 0.4168(11) 0.5093(8) 0.3143(8) 0.016(3) Uiso 1 1 d . .
H13A H 0.4231 0.5673 0.3007 0.020 Uiso 1 1 calc R U
H13B H 0.3982 0.4783 0.2645 0.020 Uiso 1 1 calc R U
C13 C 0.3212(11) 0.4995(8) 0.3585(7) 0.012(2) Uiso 1 1 d . .
C14 C 0.2610(12) 0.5643(8) 0.3809(8) 0.018(3) Uiso 1 1 d . .
H16 H 0.2837 0.6177 0.3699 0.021 Uiso 1 1 calc R U
C15 C 0.1674(12) 0.5547(9) 0.4193(8) 0.021(3) Uiso 1 1 d . .
H17 H 0.1274 0.6003 0.4343 0.025 Uiso 1 1 calc R U
C16 C 0.1360(11) 0.4766(8) 0.4342(8) 0.016(3) Uiso 1 1 d . .
C17 C 0.1950(12) 0.4103(9) 0.4133(8) 0.018(3) Uiso 1 1 d . .
H15 H 0.1728 0.3571 0.4252 0.022 Uiso 1 1 calc R U
C18 C 0.2857(12) 0.4210(9) 0.3754(8) 0.021(3) Uiso 1 1 d . .
H14 H 0.3247 0.3750 0.3604 0.025 Uiso 1 1 calc R U
N3 N -0.0375(9) 0.5444(7) 0.5978(6) 0.017(2) Uani 1 1 d . .
H26C H -0.0326 0.5970 0.6140 0.025 Uiso 1 1 calc R U
H26A H -0.1104 0.5337 0.5722 0.025 Uiso 1 1 calc R U
H26B H 0.0124 0.5357 0.5647 0.025 Uiso 1 1 calc R U
O7 O -0.0844(8) 0.4620(7) 0.7814(6) 0.022(2) Uani 1 1 d . .
H27 H -0.1408 0.4670 0.8039 0.034 Uiso 1 1 calc R U
O8 O -0.1985(8) 0.5295(7) 0.6834(6) 0.020(2) Uani 1 1 d . .
O9 O 0.4801(8) 0.4637(6) 0.5590(6) 0.023(2) Uani 1 1 d . .
H19 H 0.5221 0.4253 0.5792 0.028 Uiso 1 1 calc R U
C19 C -0.1080(11) 0.4965(8) 0.7121(7) 0.013(2) Uiso 1 1 d . .
C20 C -0.0077(12) 0.4899(8) 0.6675(8) 0.017(3) Uiso 1 1 d . .
H25 H -0.0048 0.4329 0.6482 0.020 Uiso 1 1 calc R U
C21 C 0.1090(11) 0.5103(8) 0.7177(8) 0.017(3) Uiso 1 1 d . .
H24A H 0.1091 0.5679 0.7342 0.020 Uiso 1 1 calc R U
H24B H 0.1213 0.4765 0.7658 0.020 Uiso 1 1 calc R U
C22 C 0.2056(11) 0.4967(8) 0.6752(8) 0.016(3) Uiso 1 1 d . .
C23 C 0.2498(13) 0.4222(9) 0.6689(9) 0.022(3) Uiso 1 1 d . .
H22 H 0.2169 0.3777 0.6915 0.027 Uiso 1 1 calc R U
C24 C 0.3393(12) 0.4076(9) 0.6317(8) 0.021(3) Uiso 1 1 d . .
H23 H 0.3673 0.3540 0.6280 0.025 Uiso 1 1 calc R U
C25 C 0.3893(11) 0.4736(8) 0.5990(8) 0.016(3) Uiso 1 1 d . .
C26 C 0.3451(12) 0.5514(8) 0.6037(8) 0.018(3) Uiso 1 1 d . .
H20 H 0.3767 0.5961 0.5805 0.021 Uiso 1 1 calc R U
C27 C 0.2542(12) 0.5627(8) 0.6426(8) 0.017(3) Uiso 1 1 d . .
H21 H 0.2247 0.6157 0.6471 0.021 Uiso 1 1 calc R U
N4 N 0.5795(9) 0.4565(8) 0.9372(7) 0.020(3) Uani 1 1 d . .
H30B H 0.6230 0.4106 0.9431 0.030 Uiso 1 1 calc R U
H30C H 0.5197 0.4505 0.9627 0.030 Uiso 1 1 calc R U
H30A H 0.6234 0.4994 0.9578 0.030 Uiso 1 1 calc R U
O10 O 0.6097(9) 0.5178(8) 0.7449(6) 0.027(2) Uani 1 1 d . .
H29 H 0.6693 0.5260 0.7265 0.041 Uiso 1 1 calc R U
O11 O 0.7344(8) 0.4680(7) 0.8484(6) 0.020(2) Uani 1 1 d . .
O12 O 0.0394(8) 0.4601(6) 0.9643(6) 0.021(2) Uani 1 1 d . .
H37 H 0.0017 0.4248 0.9376 0.025 Uiso 1 1 d R U
C28 C 0.6382(13) 0.4873(9) 0.8158(9) 0.021(3) Uiso 1 1 d . .
C29 C 0.5351(11) 0.4708(8) 0.8537(8) 0.017(3) Uiso 1 1 d . .
H31 H 0.4991 0.4191 0.8308 0.020 Uiso 1 1 calc R U
C30 C 0.4415(12) 0.5357(9) 0.8418(8) 0.020(3) Uiso 1 1 d . .
H32A H 0.4740 0.5868 0.8668 0.024 Uiso 1 1 calc R U
H32B H 0.4166 0.5461 0.7848 0.024 Uiso 1 1 calc R U
C31 C 0.3386(11) 0.5121(8) 0.8756(8) 0.016(3) Uiso 1 1 d . .
C32 C 0.2701(11) 0.5741(8) 0.9003(8) 0.017(3) Uiso 1 1 d . .
H35 H 0.2936 0.6291 0.8980 0.020 Uiso 1 1 calc R U
C33 C 0.1680(12) 0.5567(8) 0.9281(8) 0.019(3) Uiso 1 1 d . .
H36 H 0.1211 0.5989 0.9419 0.023 Uiso 1 1 calc R U
C34 C 0.1389(12) 0.4763(8) 0.9344(8) 0.017(3) Uiso 1 1 d . .
C35 C 0.2061(11) 0.4143(8) 0.9131(7) 0.013(2) Uiso 1 1 d . .
H34 H 0.1854 0.3593 0.9192 0.016 Uiso 1 1 calc R U
C36 C 0.3030(12) 0.4323(9) 0.8829(8) 0.020(3) Uiso 1 1 d . .
H33 H 0.3463 0.3893 0.8666 0.024 Uiso 1 1 calc R U
O1W O 0.7694(8) 0.4576(7) 0.5172(6) 0.022(2) Uani 1 1 d . .
H28A H 0.7976 0.4226 0.4801 0.026 Uiso 1 1 d R U
H28B H 0.7458 0.4220 0.5559 0.026 Uiso 1 1 d R U
I1 I 0.58074(8) 0.24963(6) -0.20515(6) 0.0266(2) Uani 1 1 d . .
I2 I 0.44273(9) 0.20853(6) -0.09984(6) 0.0281(2) Uani 1 1 d . .
I3 I 0.27868(9) 0.14707(7) 0.01904(6) 0.0262(2) Uani 1 1 d . .
I4 I 0.13713(8) 0.18339(6) 0.15417(6) 0.0231(2) Uani 1 1 d . .
I5 I 0.02001(8) 0.23309(6) 0.27005(6) 0.0237(2) Uani 1 1 d . .
I6 I -0.12802(8) 0.28248(6) 0.42647(6) 0.0236(2) Uani 1 1 d . .
I7 I 0.07272(8) 0.22872(6) 0.54553(5) 0.02051(19) Uani 1 1 d . .
I8 I 0.26810(8) 0.18234(6) 0.66221(6) 0.0233(2) Uani 1 1 d . .
I9 I 0.07446(8) 0.22258(6) 0.79187(6) 0.0242(2) Uani 1 1 d . .
I10 I -0.06140(8) 0.25898(6) 0.90099(6) 0.0222(2) Uani 1 1 d . .
I11 I 0.79378(8) 0.31598(6) 0.03250(5) 0.0216(2) Uani 1 1 d . .
I12 I 0.65440(8) 0.28447(6) 0.18242(6) 0.0234(2) Uani 1 1 d . .
I13 I 0.51549(8) 0.24767(6) 0.28783(6) 0.0235(2) Uani 1 1 d . .
I14 I 0.35145(8) 0.19067(6) 0.42206(5) 0.0218(2) Uani 1 1 d . .
I15 I 0.54713(8) 0.24972(6) 0.53429(5) 0.02109(19) Uani 1 1 d . .
I16 I 0.74581(10) 0.30414(7) 0.65432(6) 0.0300(2) Uani 1 1 d . .

loop_
_atom_site_aniso_label
_atom_site_aniso_U_11
_atom_site_aniso_U_22
_atom_site_aniso_U_33
_atom_site_aniso_U_23
_atom_site_aniso_U_13
_atom_site_aniso_U_12
N1 0.016(6) 0.066(11) 0.026(7) 0.009(7) 0.013(5) 0.005(7)
O1 0.012(5) 0.050(7) 0.021(5) 0.014(5) 0.008(4) 0.011(5)
O2 0.007(4) 0.035(6) 0.021(5) 0.004(4) 0.006(4) 0.002(4)
O3 0.013(5) 0.033(6) 0.025(5) 0.007(5) 0.009(4) 0.005(4)
N2 0.012(5) 0.021(6) 0.022(6) -0.002(5) 0.003(5) 0.001(4)
O4 0.015(5) 0.031(6) 0.012(4) -0.001(4) 0.004(4) -0.002(4)
O5 0.013(5) 0.025(5) 0.017(5) 0.003(4) 0.008(4) 0.006(4)
O6 0.018(5) 0.026(5) 0.028(5) -0.006(4) 0.009(4) -0.009(4)
N3 0.009(5) 0.023(6) 0.020(6) 0.000(5) 0.003(4) 0.000(4)
O7 0.013(5) 0.038(6) 0.016(5) 0.003(4) 0.005(4) 0.006(4)
O8 0.011(5) 0.035(6) 0.014(5) 0.000(4) 0.006(4) 0.001(4)
O9 0.014(5) 0.024(5) 0.037(6) 0.008(5) 0.017(4) 0.008(4)
N4 0.009(5) 0.033(7) 0.020(6) 0.008(5) 0.007(4) 0.007(5)
O10 0.012(5) 0.048(7) 0.023(5) 0.010(5) 0.006(4) 0.005(5)
O11 0.009(4) 0.027(5) 0.027(5) 0.006(4) 0.006(4) 0.000(4)
O12 0.013(5) 0.025(5) 0.024(5) -0.005(4) 0.006(4) -0.003(4)
O1W 0.012(5) 0.036(6) 0.016(5) 0.000(4) 0.000(4) -0.001(4)
I1 0.0207(5) 0.0239(5) 0.0337(5) -0.0009(4) 0.0016(4) 0.0015(4)
I2 0.0212(5) 0.0258(5) 0.0365(6) 0.0002(4) 0.0039(4) 0.0065(4)
I3 0.0232(5) 0.0306(5) 0.0258(5) -0.0007(4) 0.0074(4) 0.0019(4)
I4 0.0206(4) 0.0192(4) 0.0290(5) 0.0002(4) 0.0037(4) -0.0020(4)
I5 0.0212(4) 0.0217(5) 0.0287(5) 0.0013(4) 0.0064(4) -0.0004(4)
I6 0.0196(4) 0.0264(5) 0.0250(5) -0.0033(4) 0.0044(4) -0.0008(4)
I7 0.0194(4) 0.0202(4) 0.0242(4) -0.0014(4) 0.0099(3) -0.0026(3)
I8 0.0225(4) 0.0219(5) 0.0268(5) 0.0020(4) 0.0081(4) 0.0046(4)
I9 0.0211(4) 0.0266(5) 0.0261(5) -0.0029(4) 0.0076(4) -0.0036(4)
I10 0.0147(4) 0.0233(5) 0.0287(5) 0.0006(4) 0.0042(3) -0.0040(3)
I11 0.0160(4) 0.0290(5) 0.0210(4) 0.0028(4) 0.0063(3) 0.0041(4)
I12 0.0199(4) 0.0199(4) 0.0305(5) -0.0018(4) 0.0047(4) 0.0038(4)
I13 0.0229(5) 0.0231(5) 0.0246(5) 0.0001(4) 0.0044(4) 0.0057(4)
I14 0.0155(4) 0.0256(5) 0.0250(4) 0.0049(4) 0.0057(3) 0.0017(4)
I15 0.0229(4) 0.0179(4) 0.0250(5) 0.0015(3) 0.0108(4) 0.0030(3)
I16 0.0360(6) 0.0281(5) 0.0252(5) -0.0014(4) 0.0042(4) -0.0128(4)

loop_
_atom_type_symbol
_atom_type_description
_atom_type_scat_dispersion_real
_atom_type_scat_dispersion_imag
_atom_type_scat_source
C C 0.0033 0.0016 'International Tables Vol C Tables 4.2.6.8 and 6.1.1.4'
H H 0.0000 0.0000 'International Tables Vol C Tables 4.2.6.8 and 6.1.1.4'
I I -0.4742 1.8119 'International Tables Vol C Tables 4.2.6.8 and 6.1.1.4'
N N 0.0061 0.0033 'International Tables Vol C Tables 4.2.6.8 and 6.1.1.4'
O O 0.0106 0.0060 'International Tables Vol C Tables 4.2.6.8 and 6.1.1.4'

loop_
_geom_angle_atom_site_label_1
_geom_angle_atom_site_label_2
_geom_angle_atom_site_label_3
_geom_angle
C2 N1 H8C 109.5
C2 N1 H8B 109.5
H8C N1 H8B 109.5
C2 N1 H8A 109.5
H8C N1 H8A 109.5
H8B N1 H8A 109.5
C1 O1 H9 109.5
C7 O3 H1 109.5
O2 C1 O1 127.2(13)
O2 C1 C2 121.8(12)
O1 C1 C2 111.0(12)
N1 C2 C3 112.6(12)
N1 C2 C1 106.7(11)
C3 C2 C1 116.5(12)
N1 C2 H7 106.9
C3 C2 H7 106.9
C1 C2 H7 106.9
C4 C3 C2 112.6(11)
C4 C3 H6A 109.1
C2 C3 H6A 109.1
C4 C3 H6B 109.1
C2 C3 H6B 109.1
H6A C3 H6B 107.8
C5 C4 C9 118.7(13)
C5 C4 C3 118.7(12)
C9 C4 C3 122.3(12)
C4 C5 C6 119.5(13)
C4 C5 H4 120.3
C6 C5 H4 120.3
C7 C6 C5 120.1(14)
C7 C6 H5 120.0
C5 C6 H5 120.0
C6 C7 C8 121.0(13)
C6 C7 O3 121.3(12)
C8 C7 O3 117.7(12)
C9 C8 C7 118.1(13)
C9 C8 H2 120.9
C7 C8 H2 120.9
C8 C9 C4 122.4(13)
C8 C9 H3 118.8
C4 C9 H3 118.8
C11 N2 H11A 109.5
C11 N2 H11B 109.5
H11A N2 H11B 109.5
C11 N2 H11C 109.5
H11A N2 H11C 109.5
H11B N2 H11C 109.5
C10 O4 H10 109.5
C16 O6 H18 109.5
O5 C10 O4 125.4(13)
O5 C10 C11 120.3(12)
O4 C10 C11 114.2(11)
N2 C11 C10 108.7(10)
N2 C11 C12 111.4(11)
C10 C11 C12 115.4(11)
N2 C11 H12 107.0
C10 C11 H12 107.0
C12 C11 H12 107.0
C13 C12 C11 112.9(11)
C13 C12 H13A 109.0
C11 C12 H13A 109.0
C13 C12 H13B 109.0
C11 C12 H13B 109.0
H13A C12 H13B 107.8
C14 C13 C18 117.4(12)
C14 C13 C12 123.0(12)
C18 C13 C12 119.5(12)
C13 C14 C15 122.9(13)
C13 C14 H16 118.6
C15 C14 H16 118.6
C16 C15 C14 117.3(13)
C16 C15 H17 121.3
C14 C15 H17 121.3
C15 C16 C17 121.3(13)
C15 C16 O6 116.6(12)
C17 C16 O6 122.0(12)
C18 C17 C16 120.4(13)
C18 C17 H15 119.8
C16 C17 H15 119.8
C17 C18 C13 120.6(13)
C17 C18 H14 119.7
C13 C18 H14 119.7
C20 N3 H26C 109.5
C20 N3 H26A 109.5
H26C N3 H26A 109.5
C20 N3 H26B 109.5
H26C N3 H26B 109.5
H26A N3 H26B 109.5
C19 O7 H27 109.5
C25 O9 H19 109.5
O8 C19 O7 125.8(12)
O8 C19 C20 122.0(12)
O7 C19 C20 112.3(11)
N3 C20 C21 112.1(11)
N3 C20 C19 106.1(10)
C21 C20 C19 113.7(11)
N3 C20 H25 108.3
C21 C20 H25 108.3
C19 C20 H25 108.3
C22 C21 C20 112.6(11)
C22 C21 H24A 109.1
C20 C21 H24A 109.1
C22 C21 H24B 109.1
C20 C21 H24B 109.1
H24A C21 H24B 107.8
C23 C22 C27 118.6(13)
C23 C22 C21 121.6(13)
C27 C22 C21 119.8(12)
C22 C23 C24 123.3(14)
C22 C23 H22 118.3
C24 C23 H22 118.3
C23 C24 C25 118.6(14)
C23 C24 H23 120.7
C25 C24 H23 120.7
C26 C25 O9 118.0(12)
C26 C25 C24 119.7(13)
O9 C25 C24 122.2(12)
C27 C26 C25 119.1(13)
C27 C26 H20 120.5
C25 C26 H20 120.5
C26 C27 C22 120.7(13)
C26 C27 H21 119.7
C22 C27 H21 119.7
C29 N4 H30B 109.5
C29 N4 H30C 109.5
H30B N4 H30C 109.5
C29 N4 H30A 109.5
H30B N4 H30A 109.5
H30C N4 H30A 109.5
C28 O10 H29 109.5
C34 O12 H37 109.5
O11 C28 O10 125.9(14)
O11 C28 C29 121.0(13)
O10 C28 C29 113.0(12)
N4 C29 C28 106.9(11)
N4 C29 C30 111.1(11)
C28 C29 C30 116.2(12)
N4 C29 H31 107.4
C28 C29 H31 107.4
C30 C29 H31 107.4
C31 C30 C29 112.9(12)
C31 C30 H32A 109.0
C29 C30 H32A 109.0
C31 C30 H32B 109.0
C29 C30 H32B 109.0
H32A C30 H32B 107.8
C36 C31 C32 116.8(12)
C36 C31 C30 124.2(12)
C32 C31 C30 119.0(12)
C33 C32 C31 122.1(13)
C33 C32 H35 119.0
C31 C32 H35 119.0
C34 C33 C32 117.7(13)
C34 C33 H36 121.1
C32 C33 H36 121.1
C33 C34 C35 121.4(13)
C33 C34 O12 117.0(12)
C35 C34 O12 121.6(12)
C36 C35 C34 120.2(12)
C36 C35 H34 119.9
C34 C35 H34 119.9
C35 C36 C31 121.7(13)
C35 C36 H33 119.2
C31 C36 H33 119.2
H28A O1W H28B 106.3
I8 I7 I6 178.07(5)
I14 I15 I16 177.34(5)

loop_
_geom_bond_atom_site_label_1
_geom_bond_atom_site_label_2
_geom_bond_distance
N1 C2 1.479(19)
N1 H8C 0.9100
N1 H8B 0.9100
N1 H8A 0.9100
O1 C1 1.318(16)
O1 H9 0.8400
O2 C1 1.204(16)
O3 C7 1.397(15)
O3 H1 0.8400
C1 C2 1.522(19)
C2 C3 1.515(19)
C2 H7 1.0000
C3 C4 1.503(18)
C3 H6A 0.9900
C3 H6B 0.9900
C4 C5 1.389(18)
C4 C9 1.396(19)
C5 C6 1.406(19)
C5 H4 0.9500
C6 C7 1.383(19)
C6 H5 0.9500
C7 C8 1.391(19)
C8 C9 1.378(19)
C8 H2 0.9500
C9 H3 0.9500
N2 C11 1.497(16)
N2 H11A 0.9100
N2 H11B 0.9100
N2 H11C 0.9100
O4 C10 1.297(16)
O4 H10 0.8400
O5 C10 1.208(16)
O6 C16 1.412(16)
O6 H18 0.8400
C10 C11 1.516(18)
C11 C12 1.530(17)
C11 H12 1.0000
C12 C13 1.493(17)
C12 H13A 0.9900
C12 H13B 0.9900
C13 C14 1.381(18)
C13 C18 1.408(19)
C14 C15 1.408(19)
C14 H16 0.9500
C15 C16 1.379(19)
C15 H17 0.9500
C16 C17 1.382(18)
C17 C18 1.375(18)
C17 H15 0.9500
C18 H14 0.9500
N3 C20 1.492(17)
N3 H26C 0.9100
N3 H26A 0.9100
N3 H26B 0.9100
O7 C19 1.308(16)
O7 H27 0.8400
O8 C19 1.220(16)
O9 C25 1.397(15)
O9 H19 0.8400
C19 C20 1.542(18)
C20 C21 1.523(18)
C20 H25 1.0000
C21 C22 1.493(18)
C21 H24A 0.9900
C21 H24B 0.9900
C22 C23 1.347(19)
C22 C27 1.398(18)
C23 C24 1.364(19)
C23 H22 0.9500
C24 C25 1.409(19)
C24 H23 0.9500
C25 C26 1.393(19)
C26 C27 1.390(18)
C26 H20 0.9500
C27 H21 0.9500
N4 C29 1.460(17)
N4 H30B 0.9100
N4 H30C 0.9100
N4 H30A 0.9100
O10 C28 1.310(17)
O10 H29 0.8400
O11 C28 1.214(17)
O12 C34 1.402(16)
O12 H37 0.8200
C28 C29 1.518(19)
C29 C30 1.527(19)
C29 H31 1.0000
C30 C31 1.502(18)
C30 H32A 0.9900
C30 H32B 0.9900
C31 C36 1.393(19)
C31 C32 1.422(18)
C32 C33 1.416(18)
C32 H35 0.9500
C33 C34 1.378(19)
C33 H36 0.9500
C34 C35 1.388(18)
C35 C36 1.383(18)
C35 H34 0.9500
C36 H33 0.9500
O1W H28A 0.9700
O1W H28B 0.9700
I1 I2 2.7587(15)
I4 I5 2.7747(13)
I6 I7 2.9686(13)
I7 I8 2.8692(14)
I9 I10 2.7743(13)
I12 I13 2.7514(14)
I14 I15 2.8933(13)
I15 I16 2.9648(14)

loop_
_geom_torsion_atom_site_label_1
_geom_torsion_atom_site_label_2
_geom_torsion_atom_site_label_3
_geom_torsion_atom_site_label_4
_geom_torsion
O2 C1 C2 N1 8.9(19)
O1 C1 C2 N1 -171.3(13)
O2 C1 C2 C3 135.6(15)
O1 C1 C2 C3 -44.6(17)
N1 C2 C3 C4 -66.9(16)
C1 C2 C3 C4 169.4(12)
C2 C3 C4 C5 -67.2(17)
C2 C3 C4 C9 118.7(15)
C9 C4 C5 C6 -4(2)
C3 C4 C5 C6 -178.0(12)
C4 C5 C6 C7 4(2)
C5 C6 C7 C8 -4(2)
C5 C6 C7 O3 179.2(13)
C6 C7 C8 C9 4(2)
O3 C7 C8 C9 -179.2(12)
C7 C8 C9 C4 -4(2)
C5 C4 C9 C8 4(2)
C3 C4 C9 C8 177.9(13)
O5 C10 C11 N2 48.6(16)
O4 C10 C11 N2 -131.2(12)
O5 C10 C11 C12 174.6(12)
O4 C10 C11 C12 -5.2(17)
N2 C11 C12 C13 -62.2(14)
C10 C11 C12 C13 173.1(11)
C11 C12 C13 C14 116.2(14)
C11 C12 C13 C18 -67.0(16)
C18 C13 C14 C15 0(2)
C12 C13 C14 C15 176.9(13)
C13 C14 C15 C16 0(2)
C14 C15 C16 C17 1(2)
C14 C15 C16 O6 179.6(11)
C15 C16 C17 C18 -1(2)
O6 C16 C17 C18 -180.0(13)
C16 C17 C18 C13 1(2)
C14 C13 C18 C17 -1(2)
C12 C13 C18 C17 -177.5(12)
O8 C19 C20 N3 11.6(17)
O7 C19 C20 N3 -169.5(11)
O8 C19 C20 C21 135.3(14)
O7 C19 C20 C21 -45.9(16)
N3 C20 C21 C22 -64.5(15)
C19 C20 C21 C22 175.2(11)
C20 C21 C22 C23 -80.9(17)
C20 C21 C22 C27 100.8(15)
C27 C22 C23 C24 0(2)
C21 C22 C23 C24 -178.8(13)
C22 C23 C24 C25 1(2)
C23 C24 C25 C26 -1(2)
C23 C24 C25 O9 -179.1(13)
O9 C25 C26 C27 179.5(12)
C24 C25 C26 C27 2(2)
C25 C26 C27 C22 -1(2)
C23 C22 C27 C26 1(2)
C21 C22 C27 C26 179.2(12)
O11 C28 C29 N4 18.2(19)
O10 C28 C29 N4 -166.4(12)
O11 C28 C29 C30 142.8(14)
O10 C28 C29 C30 -41.8(18)
N4 C29 C30 C31 -62.0(16)
C28 C29 C30 C31 175.6(12)
C29 C30 C31 C36 -29(2)
C29 C30 C31 C32 152.9(12)
C36 C31 C32 C33 -2(2)
C30 C31 C32 C33 175.9(13)
C31 C32 C33 C34 3(2)
C32 C33 C34 C35 -1(2)
C32 C33 C34 O12 178.1(11)
C33 C34 C35 C36 -2(2)
O12 C34 C35 C36 179.2(12)
C34 C35 C36 C31 2(2)
C32 C31 C36 C35 0(2)
C30 C31 C36 C35 -178.7(13)
